data_2207132
loop_
_publ_author_name
'Xiu-Rong Hu'
'Jian-Ming Gu'

_publ_section_title
<i>N</i>-[4-Cyano-3-(trifluoromethyl)phenyl]-3-(4-fluorophenylsulfonyl)-2-hydroxy-2-methylpropionamide
_journal_coeditor_code AT6044
_journal_issue 11
_journal_name_full 'Acta Crystallographica Section E'
_journal_page_first o3897
_journal_page_last o3898
_journal_paper_doi 10.1107/S1600536805034501
_journal_volume 61
_journal_year 2005
_chemical_formula_iupac 'C18 H14 F4 N2 O4 S'
_chemical_formula_moiety 'C18 H14 F4 N2 O4 S'
_chemical_formula_sum 'C18 H14 F4 N2 O4 S'
_chemical_formula_weight 430.37
_chemical_name_systematic
;
N-[4-Cyano-3-(trifluoromethyl)phenyl]-3-(4-fluorophenylsulfonyl)-
2-hydroxy-2-methylpropionamide
;
_space_group_IT_number 14
_symmetry_cell_setting monoclinic
_symmetry_space_group_name_Hall '-P 2ybc'
_symmetry_space_group_name_H-M 'P 1 21/c 1'
_cell_angle_alpha 90.0000
_cell_angle_beta 104.680(13)
_cell_angle_gamma 90.0000
_cell_formula_units_Z 4
_cell_length_a 14.882(5)
_cell_length_b 12.213(3)
_cell_length_c 10.461(3)
_cell_measurement_reflns_used 14876
_cell_measurement_temperature 296.0(10)
_cell_measurement_theta_max 27.5
_cell_measurement_theta_min 3.0
_cell_volume 1839.3(9)
_computing_cell_refinement PROCESS-AUTO
_computing_data_collection 'PROCESS-AUTO (Rigaku, 1998)'
_computing_data_reduction 'CrystalStructure (Rigaku/MSC, 2004)'
_computing_molecular_graphics 'ORTEP-3 for Windows (Farrugia, 1997)'
_computing_publication_material CrystalStructure
_computing_structure_refinement 'CRYSTALS (Betteridge et al., 2003)'
_computing_structure_solution 'SHELXS97 (Sheldrick, 1997)'
_diffrn_detector_area_resol_mean 10.00
_diffrn_measured_fraction_theta_full 0.998
_diffrn_measured_fraction_theta_max 0.998
_diffrn_measurement_device_type 'Rigaku R-AXIS RAPID'
_diffrn_measurement_method \w
_diffrn_radiation_type 'Mo K\a'
_diffrn_radiation_wavelength 0.71075
_diffrn_reflns_av_R_equivalents 0.027
_diffrn_reflns_limit_h_max 19
_diffrn_reflns_limit_h_min -19
_diffrn_reflns_limit_k_max 15
_diffrn_reflns_limit_k_min -15
_diffrn_reflns_limit_l_max 11
_diffrn_reflns_limit_l_min -13
_diffrn_reflns_number 17686
_diffrn_reflns_theta_full 27.48
_diffrn_reflns_theta_max 27.48
_diffrn_standards_number 0
_exptl_absorpt_coefficient_mu 0.244
_exptl_absorpt_correction_T_max 0.959
_exptl_absorpt_correction_T_min 0.881
_exptl_absorpt_correction_type multi-scan
_exptl_absorpt_process_details '(ABSCOR; Higashi, 1995)'
_exptl_crystal_colour colourless
_exptl_crystal_density_diffrn 1.554
_exptl_crystal_density_method 'not measured'
_exptl_crystal_description block
_exptl_crystal_F_000 880.00
_exptl_crystal_size_max 0.29
_exptl_crystal_size_mid 0.25
_exptl_crystal_size_min 0.17
_refine_diff_density_max 0.29
_refine_diff_density_min -0.39
_refine_ls_extinction_method none
_refine_ls_goodness_of_fit_ref 1.000
_refine_ls_hydrogen_treatment constr
_refine_ls_number_parameters 262
_refine_ls_number_reflns 4206
_refine_ls_R_factor_gt 0.0400
_refine_ls_shift/su_max 0.000
_refine_ls_structure_factor_coef Fsqd
_refine_ls_weighting_details 'w = 1/[0.0006Fo^2^ + 1.16\s(Fo^2^)]/(4Fo^2^)'
_refine_ls_weighting_scheme calc
_refine_ls_wR_factor_ref 0.0981
_reflns_number_gt 2973
_reflns_number_total 4206
_reflns_threshold_expression F^2^>2\s(F^2^)
_cod_data_source_file at6044.cif
_cod_data_source_block I
_cod_original_sg_symbol_H-M 'P 21/c'
_cod_database_code 2207132
_cod_database_fobs_code 2207132

loop_
_symmetry_equiv_pos_site_id
_symmetry_equiv_pos_as_xyz
1 +x,+y,+z
2 -x,1/2+y,1/2-z
3 -x,-y,-z
4 +x,1/2-y,1/2+z

loop_
_atom_site_label
_atom_site_fract_x
_atom_site_fract_y
_atom_site_fract_z
_atom_site_U_iso_or_equiv
_atom_site_adp_type
_atom_site_calc_flag
_atom_site_refinement_flags
_atom_site_occupancy
_atom_site_type_symbol
S1 0.34160(3) 0.14708(3) 0.80523(4) 0.03962(11) Uani d . 1.00 S
F1 0.31765(13) 0.69861(11) 0.5144(2) 0.1255(7) Uani d . 1.00 F
F2 0.30524(11) 0.79072(12) 0.68145(16) 0.0936(5) Uani d . 1.00 F
F3 0.20991(12) 0.81569(10) 0.49787(14) 0.0887(4) Uani d . 1.00 F
F4 0.65223(11) 0.02895(12) 0.58995(18) 0.0999(5) Uani d . 1.00 F
O21 0.25122(10) 0.18239(10) 0.51043(12) 0.0539(3) Uani d . 1.00 O
O22 0.10729(12) 0.25848(10) 0.71760(16) 0.0699(4) Uani d . 1.00 O
O23 0.33168(9) 0.26421(9) 0.79782(12) 0.0475(3) Uani d . 1.00 O
O24 0.35571(10) 0.09517(11) 0.93268(11) 0.0555(3) Uani d . 1.00 O
N31 0.17082(11) 0.35417(10) 0.57536(13) 0.0440(4) Uani d . 1.00 N
N32 0.10399(12) 0.87647(12) 0.74293(19) 0.0655(5) Uani d . 1.00 N
C1 0.23860(12) 0.08755(12) 0.70465(16) 0.0419(4) Uani d . 1.00 C
C2 0.18791(12) 0.15556(12) 0.58638(16) 0.0421(4) Uani d . 1.00 C
C3 0.10517(16) 0.09143(17) 0.5067(2) 0.0654(6) Uani d . 1.00 C
C4 0.15144(12) 0.26156(12) 0.63461(17) 0.0444(4) Uani d . 1.00 C
C5 0.15184(12) 0.46206(12) 0.60581(14) 0.0396(4) Uani d . 1.00 C
C6 0.07939(12) 0.48993(13) 0.65975(17) 0.0467(5) Uani d . 1.00 C
C7 0.06677(12) 0.59808(13) 0.69100(18) 0.0474(5) Uani d . 1.00 C
C8 0.12512(12) 0.67921(12) 0.66713(16) 0.0432(4) Uani d . 1.00 C
C9 0.19556(12) 0.65150(12) 0.60718(17) 0.0435(4) Uani d . 1.00 C
C10 0.20865(12) 0.54404(12) 0.57679(17) 0.0433(4) Uani d . 1.00 C
C11 0.11321(13) 0.79007(14) 0.7084(2) 0.0495(5) Uani d . 1.00 C
C12 0.25753(17) 0.73792(16) 0.5756(2) 0.0657(7) Uani d . 1.00 C
C13 0.43448(12) 0.11046(13) 0.73879(16) 0.0425(4) Uani d . 1.00 C
C14 0.48534(14) 0.01695(16) 0.7837(2) 0.0574(5) Uani d . 1.00 C
C15 0.55891(17) -0.01021(18) 0.7323(2) 0.0704(7) Uani d . 1.00 C
C16 0.57945(16) 0.05572(19) 0.6399(2) 0.0653(6) Uani d . 1.00 C
C17 0.53069(14) 0.14876(18) 0.5938(2) 0.0635(6) Uani d . 1.00 C
C18 0.45702(13) 0.17684(14) 0.64421(19) 0.0524(5) Uani d . 1.00 C
H6 0.0393 0.4359 0.6750 0.058 Uiso c R 1.00 H
H7 0.0185 0.6165 0.7286 0.059 Uiso c R 1.00 H
H10 0.2558 0.5259 0.5368 0.054 Uiso c R 1.00 H
H11 0.1961 0.0749 0.7597 0.052 Uiso c R 1.00 H
H12 0.2552 0.0181 0.6720 0.052 Uiso c R 1.00 H
H14 0.4693 -0.0264 0.8476 0.070 Uiso c R 1.00 H
H15 0.5944 -0.0725 0.7602 0.086 Uiso c R 1.00 H
H17 0.5472 0.1915 0.5298 0.080 Uiso c R 1.00 H
H18 0.4221 0.2393 0.6151 0.065 Uiso c R 1.00 H
H31 0.0770 0.1308 0.4273 0.075 Uiso c R 1.00 H
H32 0.0607 0.0822 0.5582 0.075 Uiso c R 1.00 H
H33 0.1253 0.0209 0.4844 0.075 Uiso c R 1.00 H
H211 0.2241 0.1666 0.4244 0.069 Uiso c R 1.00 H
H311 0.2088 0.3469 0.5289 0.056 Uiso c R 1.00 H

loop_
_atom_site_aniso_label
_atom_site_aniso_U_11
_atom_site_aniso_U_22
_atom_site_aniso_U_33
_atom_site_aniso_U_12
_atom_site_aniso_U_13
_atom_site_aniso_U_23
S1 0.0468(2) 0.0365(2) 0.0393(2) -0.00418(18) 0.01773(18) -0.00016(17)
F1 0.1383(15) 0.0606(8) 0.232(2) -0.0169(8) 0.1466(16) -0.0080(10)
F2 0.0757(10) 0.0776(8) 0.1223(12) -0.0301(7) 0.0158(9) -0.0040(8)
F3 0.1166(12) 0.0561(7) 0.1001(9) -0.0068(7) 0.0398(9) 0.0290(7)
F4 0.0755(10) 0.1045(11) 0.1411(13) 0.0075(8) 0.0667(9) -0.0202(9)
O21 0.0712(9) 0.0523(7) 0.0472(6) 0.0076(6) 0.0318(6) 0.0051(5)
O22 0.0935(12) 0.0459(7) 0.0936(10) 0.0101(7) 0.0669(9) 0.0134(7)
O23 0.0569(8) 0.0358(5) 0.0549(7) -0.0069(5) 0.0237(6) -0.0078(5)
O24 0.0654(9) 0.0625(7) 0.0414(6) -0.0029(6) 0.0187(6) 0.0097(5)
N31 0.0559(9) 0.0360(6) 0.0473(7) 0.0047(6) 0.0262(6) 0.0043(5)
N32 0.0626(11) 0.0449(9) 0.0948(13) 0.0037(8) 0.0308(10) -0.0072(8)
C1 0.0470(10) 0.0328(7) 0.0486(9) -0.0047(7) 0.0170(7) 0.0010(6)
C2 0.0520(10) 0.0348(7) 0.0428(8) -0.0012(7) 0.0179(7) 0.0005(6)
C3 0.0708(15) 0.0572(11) 0.0595(11) -0.0072(10) 0.0001(10) -0.0027(9)
C4 0.0500(11) 0.0377(8) 0.0496(9) 0.0019(7) 0.0202(8) 0.0050(7)
C5 0.0451(10) 0.0359(7) 0.0396(8) 0.0049(7) 0.0138(7) 0.0051(6)
C6 0.0471(11) 0.0403(8) 0.0573(10) -0.0004(7) 0.0217(8) 0.0073(7)
C7 0.0450(11) 0.0459(9) 0.0569(10) 0.0069(8) 0.0234(8) 0.0036(8)
C8 0.0462(10) 0.0370(8) 0.0479(9) 0.0076(7) 0.0148(7) 0.0035(6)
C9 0.0456(10) 0.0380(8) 0.0499(9) 0.0017(7) 0.0174(7) 0.0061(7)
C10 0.0465(10) 0.0405(8) 0.0486(9) 0.0045(7) 0.0227(8) 0.0051(7)
C11 0.0453(11) 0.0432(9) 0.0627(11) 0.0045(7) 0.0186(9) 0.0023(8)
C12 0.0701(16) 0.0437(10) 0.0958(16) -0.0053(10) 0.0444(13) -0.0003(11)
C13 0.0429(10) 0.0420(8) 0.0443(8) -0.0031(7) 0.0144(7) -0.0015(7)
C14 0.0605(13) 0.0485(10) 0.0660(11) 0.0071(9) 0.0213(10) 0.0074(9)
C15 0.0635(14) 0.0552(11) 0.0959(16) 0.0158(10) 0.0267(12) -0.0008(11)
C16 0.0492(13) 0.0713(13) 0.0830(14) -0.0011(10) 0.0311(11) -0.0198(11)
C17 0.0556(13) 0.0723(13) 0.0719(12) -0.0065(11) 0.0336(10) 0.0025(10)
C18 0.0527(11) 0.0508(10) 0.0603(11) 0.0006(8) 0.0262(9) 0.0075(8)

loop_
_atom_type_symbol
_atom_type_description
_atom_type_scat_dispersion_real
_atom_type_scat_dispersion_imag
_atom_type_scat_source
C C 0.003 0.002
;
International Tables for Crystallography
(1992, Vol. C, Tables 4.2.6.8 and 6.1.1.4)
;
H H 0.000 0.000
;
International Tables for Crystallography
(1992, Vol. C, Table 6.1.1.4)
;
O O 0.011 0.006
;
International Tables for Crystallography
(1992, Vol. C, Tables 4.2.6.8 and 6.1.1.4)
;
N N 0.006 0.003
;
International Tables for Crystallography
(1992, Vol. C, Tables 4.2.6.8 and 6.1.1.4)
;
S S 0.125 0.123
;
International Tables for Crystallography
(1992, Vol. C, Tables 4.2.6.8 and 6.1.1.4)
;
F F 0.017 0.010
;
International Tables for Crystallography
(1992, Vol. C, Tables 4.2.6.8 and 6.1.1.4)
;

loop_
_geom_angle_atom_site_label_1
_geom_angle_atom_site_label_2
_geom_angle_atom_site_label_3
_geom_angle
O23 S1 O24 118.41(7)
O23 S1 C1 108.25(7)
O23 S1 C13 108.21(8)
O24 S1 C1 105.58(8)
O24 S1 C13 108.01(8)
C1 S1 C13 107.97(8)
C4 N31 C5 127.03(16)
S1 C1 C2 115.64(11)
O21 C2 C1 108.61(14)
O21 C2 C3 111.96(15)
O21 C2 C4 109.25(13)
C1 C2 C3 109.30(14)
C1 C2 C4 109.65(13)
C3 C2 C4 108.05(15)
O22 C4 N31 124.67(16)
O22 C4 C2 120.55(15)
N31 C4 C2 114.76(16)
N31 C5 C6 123.25(16)
N31 C5 C10 117.26(17)
C6 C5 C10 119.48(15)
C5 C6 C7 119.90(17)
C6 C7 C8 120.83(19)
C7 C8 C9 119.11(15)
C7 C8 C11 119.19(18)
C9 C8 C11 121.68(17)
C8 C9 C10 120.17(17)
C8 C9 C12 120.38(16)
C10 C9 C12 119.45(19)
C5 C10 C9 120.41(18)
N32 C11 C8 178.8(2)
F1 C12 F2 107.4(2)
F1 C12 F3 106.6(2)
F1 C12 C9 112.60(16)
F2 C12 F3 104.66(16)
F2 C12 C9 112.9(2)
F3 C12 C9 112.12(18)
S1 C13 C14 119.58(15)
S1 C13 C18 119.44(13)
C14 C13 C18 120.97(19)
C13 C14 C15 119.1(2)
C14 C15 C16 118.8(2)
F4 C16 C15 118.6(2)
F4 C16 C17 117.9(2)
C15 C16 C17 123.4(2)
C16 C17 C18 118.4(2)
C13 C18 C17 119.29(17)
C2 O21 H211 108.3
C4 N31 H311 115.4
C5 N31 H311 115.8
S1 C1 H11 107.9
S1 C1 H12 107.9
C2 C1 H11 107.8
C2 C1 H12 108.0
H11 C1 H12 109.5
C2 C3 H31 109.4
C2 C3 H32 109.4
C2 C3 H33 109.6
H31 C3 H32 109.5
H31 C3 H33 109.5
H32 C3 H33 109.5
C5 C6 H6 119.8
C7 C6 H6 120.3
C6 C7 H7 119.7
C8 C7 H7 119.4
C5 C10 H10 119.7
C9 C10 H10 119.9
C13 C14 H14 119.7
C15 C14 H14 121.2
C14 C15 H15 121.2
C16 C15 H15 120.0
C16 C17 H17 120.4
C18 C17 H17 121.2
C13 C18 H18 119.9
C17 C18 H18 120.8

loop_
_geom_bond_atom_site_label_1
_geom_bond_atom_site_label_2
_geom_bond_distance
_geom_bond_publ_flag
S1 O23 1.4382(11) ?
S1 O24 1.4428(12) ?
S1 C1 1.7798(16) ?
S1 C13 1.7551(19) ?
F1 C12 1.316(3) ?
F2 C12 1.322(2) ?
F3 C12 1.331(2) ?
F4 C16 1.356(3) ?
O21 C2 1.416(2) y
O22 C4 1.215(2) y
N31 C4 1.355(2) y
N31 C5 1.401(2) y
N32 C11 1.135(2) y
C1 C2 1.522(2) ?
C2 C3 1.518(2) ?
C2 C4 1.538(2) ?
C5 C6 1.380(2) ?
C5 C10 1.393(2) ?
C6 C7 1.385(2) ?
C7 C8 1.381(2) ?
C8 C9 1.393(2) ?
C8 C11 1.446(2) ?
C9 C10 1.376(2) ?
C9 C12 1.493(3) ?
C13 C14 1.385(2) ?
C13 C18 1.385(2) ?
C14 C15 1.377(3) ?
C15 C16 1.351(3) ?
C16 C17 1.368(3) ?
C17 C18 1.375(3) ?
O21 H211 0.909 ?
N31 H311 0.838 ?
C1 H11 0.970 ?
C1 H12 0.970 ?
C3 H31 0.960 ?
C3 H32 0.960 ?
C3 H33 0.960 ?
C6 H6 0.930 ?
C7 H7 0.930 ?
C10 H10 0.930 ?
C14 H14 0.930 ?
C15 H15 0.930 ?
C17 H17 0.930 ?
C18 H18 0.930 ?

loop_
_geom_contact_atom_site_label_1
_geom_contact_atom_site_label_2
_geom_contact_distance
_geom_contact_site_symmetry_2
S1 O21 3.4955(14) 4_555
F1 F2 3.443(2) 4_564
F1 F4 3.565(2) 3_666
F1 C17 3.338(3) 3_666
F2 F1 3.443(2) 4_565
F2 C17 3.404(2) 2_656
F3 F4 3.100(2) 3_666
F3 C7 3.534(2) 4_564
F3 C8 3.370(2) 4_564
F3 C11 3.271(2) 4_564
F4 F1 3.565(2) 3_666
F4 F3 3.100(2) 3_666
F4 O21 3.255(2) 3_656
F4 O23 3.4275(19) 2_646
F4 C10 3.580(2) 2_646
F4 C18 3.598(2) 3_656
O21 S1 3.4955(14) 4_554
O21 F4 3.255(2) 3_656
O21 O22 3.3418(18) 4_554
O21 O23 2.856(2) 4_554
O21 O24 3.3318(19) 4_554
O22 O21 3.3418(18) 4_555
O22 N32 3.576(2) 2_546
O22 C3 3.544(2) 4_555
O22 C7 3.566(2) 2_546
O22 C11 3.578(2) 2_546
O23 F4 3.4275(19) 2_656
O23 O21 2.856(2) 4_555
O23 C15 3.256(2) 2_656
O24 O21 3.3318(19) 4_555
O24 N31 3.502(2) 4_555
O24 C10 3.410(2) 4_555
O24 C14 3.566(2) 3_657
O24 C15 3.566(2) 3_657
N31 O24 3.502(2) 4_554
N32 O22 3.576(2) 2_556
N32 C1 3.350(2) 1_565
N32 C3 3.542(2) 3_566
N32 C6 3.437(2) 2_556
N32 C10 3.579(2) 4_565
C1 N32 3.350(2) 1_545
C3 O22 3.544(2) 4_554
C3 N32 3.542(2) 3_566
C6 N32 3.437(2) 2_546
C6 C6 3.579(2) 3_566
C7 F3 3.534(2) 4_565
C7 O22 3.566(2) 2_556
C8 F3 3.370(2) 4_565
C10 F4 3.580(2) 2_656
C10 O24 3.410(2) 4_554
C10 N32 3.579(2) 4_564
C10 C15 3.591(2) 2_656
C11 F3 3.271(2) 4_565
C11 O22 3.578(2) 2_556
C14 O24 3.566(2) 3_657
C15 O23 3.256(2) 2_646
C15 O24 3.566(2) 3_657
C15 C10 3.591(2) 2_646
C16 C16 3.535(3) 3_656
C16 C17 3.587(3) 3_656
C17 F1 3.338(3) 3_666
C17 F2 3.404(2) 2_646
C17 C16 3.587(3) 3_656
C18 F4 3.598(2) 3_656
S1 H18 3.449 4_555
S1 H211 3.301 4_555
S1 H311 3.425 4_555
F1 H17 2.555 3_666
F2 H12 2.870 1_565
F2 H14 3.438 1_565
F2 H17 3.472 2_656
F2 H17 3.494 3_666
F3 H7 3.560 4_564
F3 H12 3.043 1_565
F3 H33 2.792 1_565
F4 H12 3.413 3_656
F4 H211 3.042 3_656
O22 H7 2.713 2_546
O22 H31 2.709 4_555
O22 H211 2.575 4_555
O22 H311 3.471 4_555
O23 H15 2.428 2_656
O23 H17 3.539 4_555
O23 H18 3.250 4_555
O23 H211 2.471 4_555
O24 H10 2.531 4_555
O24 H14 3.121 3_657
O24 H15 3.121 3_657
O24 H18 2.784 4_555
O24 H211 3.497 4_555
O24 H311 2.723 4_555
N31 H11 3.525 4_554
N31 H15 3.595 2_656
N31 H211 3.544 4_555
N32 H6 2.596 2_556
N32 H7 3.504 2_556
N32 H10 3.530 4_565
N32 H11 2.768 1_565
N32 H12 3.075 1_565
N32 H31 2.829 3_566
N32 H32 3.135 1_565
N32 H32 3.503 3_566
N32 H33 3.311 1_565
C3 H6 3.376 4_554
C3 H32 3.193 3_556
C4 H211 3.077 4_555
C5 H211 3.594 4_555
C6 H31 3.171 4_555
C6 H33 3.293 4_555
C6 H211 3.596 4_555
C7 H33 3.307 4_555
C10 H11 3.582 4_554
C10 H15 3.316 2_656
C11 H6 3.349 2_556
C11 H12 3.574 1_565
C11 H31 2.988 3_566
C12 H12 3.570 1_565
C12 H17 3.467 3_666
C15 H10 3.203 2_646
C15 H17 3.566 3_656
C15 H18 3.429 2_646
C18 H15 3.368 2_656
H6 N32 2.596 2_546
H6 C3 3.376 4_555
H6 C11 3.349 2_546
H6 H31 2.682 4_555
H6 H33 3.209 4_555
H6 H211 3.507 4_555
H7 F3 3.560 4_565
H7 O22 2.713 2_556
H7 N32 3.504 2_546
H7 H11 3.266 2_556
H7 H32 2.806 2_556
H7 H33 3.218 4_555
H10 O24 2.531 4_554
H10 N32 3.530 4_564
H10 C15 3.203 2_656
H10 H11 3.067 4_554
H10 H15 2.920 2_656
H11 N31 3.525 4_555
H11 N32 2.768 1_545
H11 C10 3.582 4_555
H11 H7 3.266 2_546
H11 H10 3.067 4_555
H11 H211 3.570 4_555
H11 H311 2.934 4_555
H12 F2 2.870 1_545
H12 F3 3.043 1_545
H12 F4 3.413 3_656
H12 N32 3.075 1_545
H12 C11 3.574 1_545
H12 C12 3.570 1_545
H14 F2 3.438 1_545
H14 O24 3.121 3_657
H14 H14 3.153 3_657
H14 H18 3.261 2_646
H15 O23 2.428 2_646
H15 O24 3.121 3_657
H15 N31 3.595 2_646
H15 C10 3.316 2_646
H15 C18 3.368 2_646
H15 H10 2.920 2_646
H15 H17 3.538 3_656
H15 H18 2.684 2_646
H15 H311 3.338 2_646
H17 F1 2.555 3_666
H17 F2 3.472 2_646
H17 F2 3.494 3_666
H17 O23 3.539 4_554
H17 C12 3.467 3_666
H17 C15 3.566 3_656
H17 H15 3.538 3_656
H18 S1 3.449 4_554
H18 O23 3.250 4_554
H18 O24 2.784 4_554
H18 C15 3.429 2_656
H18 H14 3.261 2_656
H18 H15 2.684 2_656
H31 O22 2.709 4_554
H31 N32 2.829 3_566
H31 C6 3.171 4_554
H31 C11 2.988 3_566
H31 H6 2.682 4_554
H31 H32 3.339 3_556
H32 N32 3.135 1_545
H32 N32 3.503 3_566
H32 C3 3.193 3_556
H32 H7 2.806 2_546
H32 H31 3.339 3_556
H32 H32 2.767 3_556
H32 H33 2.970 3_556
H33 F3 2.792 1_545
H33 N32 3.311 1_545
H33 C6 3.293 4_554
H33 C7 3.307 4_554
H33 H6 3.209 4_554
H33 H7 3.218 4_554
H33 H32 2.970 3_556
H211 S1 3.301 4_554
H211 F4 3.042 3_656
H211 O22 2.575 4_554
H211 O23 2.471 4_554
H211 O24 3.497 4_554
H211 N31 3.544 4_554
H211 C4 3.077 4_554
H211 C5 3.594 4_554
H211 C6 3.596 4_554
H211 H6 3.507 4_554
H211 H11 3.570 4_554
H311 S1 3.425 4_554
H311 O22 3.471 4_554
H311 O24 2.723 4_554
H311 H11 2.934 4_554
H311 H15 3.338 2_656

loop_
_geom_hbond_atom_site_label_D
_geom_hbond_atom_site_label_H
_geom_hbond_atom_site_label_A
_geom_hbond_site_symmetry_A
_geom_hbond_distance_DH
_geom_hbond_distance_HA
_geom_hbond_distance_DA
_geom_hbond_angle_DHA
_geom_hbond_publ_flag
O21 H211 O23 4_554 0.91 2.47 2.856(2) 106 yes

loop_
_geom_torsion_atom_site_label_1
_geom_torsion_atom_site_label_2
_geom_torsion_atom_site_label_3
_geom_torsion_atom_site_label_4
_geom_torsion
O23 S1 C1 C2 29.50(16)
O23 S1 C13 C14 151.24(13)
O23 S1 C13 C18 -27.41(15)
O24 S1 C1 C2 157.24(13)
O24 S1 C13 C14 21.92(16)
O24 S1 C13 C18 -156.73(13)
C1 S1 C13 C14 -91.81(14)
C1 S1 C13 C18 89.55(14)
C13 S1 C1 C2 -87.43(15)
C4 N31 C5 C6 -27.9(2)
C4 N31 C5 C10 153.49(16)
C5 N31 C4 O22 6.2(2)
C5 N31 C4 C2 -175.33(14)
S1 C1 C2 O21 54.45(16)
S1 C1 C2 C3 176.87(14)
S1 C1 C2 C4 -64.86(19)
O21 C2 C4 O22 -168.83(15)
O21 C2 C4 N31 12.63(18)
C1 C2 C4 O22 -49.9(2)
C1 C2 C4 N31 131.55(15)
C3 C2 C4 O22 69.1(2)
C3 C2 C4 N31 -109.40(17)
N31 C5 C6 C7 177.98(14)
N31 C5 C10 C9 -178.30(14)
C6 C5 C10 C9 3.0(2)
C10 C5 C6 C7 -3.4(2)
C5 C6 C7 C8 0.9(2)
C6 C7 C8 C9 2.0(2)
C6 C7 C8 C11 -176.30(15)
C7 C8 C9 C10 -2.4(2)
C7 C8 C9 C12 177.74(16)
C11 C8 C9 C10 175.85(15)
C11 C8 C9 C12 -4.1(2)
C8 C9 C10 C5 -0.1(2)
C8 C9 C12 F1 -177.35(17)
C8 C9 C12 F2 60.8(2)
C8 C9 C12 F3 -57.1(2)
C10 C9 C12 F1 2.7(2)
C10 C9 C12 F2 -119.08(19)
C10 C9 C12 F3 122.97(19)
C12 C9 C10 C5 179.79(16)
S1 C13 C14 C15 -179.08(15)
S1 C13 C18 C17 179.05(14)
C14 C13 C18 C17 0.4(2)
C18 C13 C14 C15 -0.5(2)
C13 C14 C15 C16 0.3(3)
C14 C15 C16 F4 179.69(19)
C14 C15 C16 C17 -0.1(3)
F4 C16 C17 C18 -179.72(18)
C15 C16 C17 C18 0.1(3)
C16 C17 C18 C13 -0.2(2)

loop_
_cod_related_entry_id
_cod_related_entry_database
_cod_related_entry_code
1 ChemSpider 2284
